data_2013157
loop_
_publ_author_name
'Low, John N.'
'Cobo, Justo'
'Nogueras, Manuel'
'S\'anchez, Adolfo'
'Quiroga, Jairo'
'Cisneros, Carlos'

_publ_section_title 2-Amino-4-(4-chlorophenyl)-7,7-dimethyl-5-oxo-5,6,7,8-tetrahydro-4<i>H</i>-chromene-3-carbonitrile
_journal_issue 1
_journal_name_full 'Acta Crystallographica Section C'
_journal_page_first o38
_journal_page_last o39
_journal_paper_doi 10.1107/S0108270102021881
_journal_volume 59
_journal_year 2003
_chemical_formula_moiety 'C18 H17 Cl N2 O2'
_chemical_formula_sum 'C18 H17 Cl N2 O2'
_chemical_formula_weight 328.79
_chemical_name_systematic
;
2-Amino-4-(4-chlorophenyl)-7,7-dimethyl-5-oxo-5,6,7,8-tetrahydro-
4H-chromene-3-carbonitrile
;
_space_group_IT_number 14
_symmetry_cell_setting monoclinic
_symmetry_space_group_name_Hall '-P 2ybc'
_symmetry_space_group_name_H-M 'P 1 21/c 1'
_atom_sites_solution_hydrogens geom
_atom_sites_solution_primary direct
_atom_sites_solution_secondary difmap
_cell_angle_alpha 90
_cell_angle_beta 118.118(2)
_cell_angle_gamma 90
_cell_formula_units_Z 4
_cell_length_a 9.3867(3)
_cell_length_b 16.5328(5)
_cell_length_c 11.3189(3)
_cell_measurement_reflns_used 3487
_cell_measurement_temperature 120.0(10)
_cell_measurement_theta_max 27.45
_cell_measurement_theta_min 3.20
_cell_volume 1549.25(8)
_computing_cell_refinement 'DENZO-SMN (Otwinowski & Minor, 1997)'
_computing_data_collection 'KappaCCD Server Software (Nonius, 1997)'
_computing_data_reduction DENZO-SMN
_computing_molecular_graphics 'PLATON (Spek, 2002)'
_computing_publication_material 'SHELXL97 and PRPKAPPA (Ferguson, 1999)'
_computing_structure_refinement 'SHELXL97 (Sheldrick, 1997)'
_computing_structure_solution 'SHELXS97 (Sheldrick, 1997)'
_diffrn_ambient_temperature 120.0(10)
_diffrn_measured_fraction_theta_full 0.987
_diffrn_measured_fraction_theta_max 0.987
_diffrn_measurement_device_type 'Nonius KappaCCD area-detector'
_diffrn_measurement_method '\f scans, and \w scans with \k offsets'
_diffrn_radiation_monochromator graphite
_diffrn_radiation_source 'fine-focus sealed X-ray tube'
_diffrn_radiation_type 'Mo K\a'
_diffrn_radiation_wavelength 0.71073
_diffrn_reflns_av_R_equivalents 0.066
_diffrn_reflns_av_sigmaI/netI 0.078
_diffrn_reflns_limit_h_max 12
_diffrn_reflns_limit_h_min -12
_diffrn_reflns_limit_k_max 21
_diffrn_reflns_limit_k_min -18
_diffrn_reflns_limit_l_max 13
_diffrn_reflns_limit_l_min -14
_diffrn_reflns_number 12189
_diffrn_reflns_theta_full 27.45
_diffrn_reflns_theta_max 27.45
_diffrn_reflns_theta_min 3.20
_diffrn_standards_decay_% negligible
_exptl_absorpt_coefficient_mu 0.258
_exptl_absorpt_correction_T_max 0.980
_exptl_absorpt_correction_T_min 0.950
_exptl_absorpt_correction_type multi-scan
_exptl_absorpt_process_details '(DENZO-SMN; Otwinowski & Minor, 1997)'
_exptl_crystal_colour colourless
_exptl_crystal_density_diffrn 1.410
_exptl_crystal_density_meas ?
_exptl_crystal_density_method 'not measured'
_exptl_crystal_description plate
_exptl_crystal_F_000 688
_exptl_crystal_size_max 0.20
_exptl_crystal_size_mid 0.08
_exptl_crystal_size_min 0.08
_refine_diff_density_max 0.29
_refine_diff_density_min -0.36
_refine_ls_extinction_method none
_refine_ls_goodness_of_fit_ref 1.019
_refine_ls_hydrogen_treatment constr
_refine_ls_matrix_type full
_refine_ls_number_parameters 210
_refine_ls_number_reflns 3487
_refine_ls_number_restraints 0
_refine_ls_restrained_S_all 1.019
_refine_ls_R_factor_all 0.091
_refine_ls_R_factor_gt 0.047
_refine_ls_shift/su_max <0.001
_refine_ls_shift/su_mean 0.000
_refine_ls_structure_factor_coef Fsqd
_refine_ls_weighting_details 'w = 1/[\s^2^(Fo^2^)+(0.066P)^2^] where P=(Fo^2^+2Fc^2^)/3'
_refine_ls_weighting_scheme calc
_refine_ls_wR_factor_gt 0.103
_refine_ls_wR_factor_ref 0.130
_reflns_number_gt 2262
_reflns_number_total 3487
_reflns_threshold_expression I>2\s(I)
_cod_data_source_file gd1236.cif
_cod_data_source_block I
_cod_depositor_comments
;
The following automatic conversions were performed:

'_exptl_crystal_density_meas' value 'not measured' was changed to '?'
- the value is perceived as not measured.

Automatic conversion script
Id: cif_fix_values 3008 2015-01-20 13:52:24Z robertas 
;
_cod_original_sg_symbol_H-M 'P 21/c'
_cod_database_code 2013157
_cod_database_fobs_code 2013157

loop_
_symmetry_equiv_pos_as_xyz
'x, y, z'
'-x, y+1/2, -z+1/2'
'-x, -y, -z'
'x, -y+1/2, z+1/2'

loop_
_atom_site_label
_atom_site_fract_x
_atom_site_fract_y
_atom_site_fract_z
_atom_site_U_iso_or_equiv
_atom_site_adp_type
_atom_site_calc_flag
_atom_site_refinement_flags
_atom_site_occupancy
_atom_site_disorder_assembly
_atom_site_disorder_group
_atom_site_type_symbol
O1 1.05977(16) 0.12526(9) 0.93616(13) 0.0193(3) Uani d . 1 . . O
C2 1.1703(2) 0.17464(13) 0.9250(2) 0.0174(5) Uani d . 1 . . C
N2 1.3165(2) 0.16414(11) 1.03040(17) 0.0215(4) Uani d . 1 . . N
C3 1.1266(2) 0.22400(13) 0.8172(2) 0.0186(5) Uani d . 1 . . C
C31 1.2434(3) 0.27795(14) 0.8168(2) 0.0201(5) Uani d . 1 . . C
N31 1.3360(2) 0.32177(13) 0.8123(2) 0.0285(5) Uani d . 1 . . N
C4 0.9599(2) 0.22099(13) 0.6978(2) 0.0183(5) Uani d . 1 . . C
C41 0.9520(3) 0.17200(13) 0.5793(2) 0.0186(5) Uani d . 1 . . C
C42 1.0909(3) 0.14356(14) 0.5798(2) 0.0231(5) Uani d . 1 . . C
C43 1.0853(3) 0.09895(14) 0.4734(2) 0.0244(5) Uani d . 1 . . C
C44 0.9372(3) 0.08326(13) 0.3652(2) 0.0231(5) Uani d . 1 . . C
C45 0.7960(3) 0.11042(14) 0.3611(2) 0.0258(5) Uani d . 1 . . C
C46 0.8045(3) 0.15503(14) 0.4686(2) 0.0236(5) Uani d . 1 . . C
C4a 0.8458(2) 0.18777(13) 0.7454(2) 0.0185(5) Uani d . 1 . . C
Cl4 0.92791(7) 0.02733(4) 0.23137(6) 0.0322(2) Uani d . 1 . . Cl
O5 0.62502(18) 0.26384(9) 0.59283(15) 0.0243(4) Uani d . 1 . . O
C5 0.6759(3) 0.21176(13) 0.6813(2) 0.0195(5) Uani d . 1 . . C
C6 0.5667(3) 0.17401(14) 0.7303(2) 0.0237(5) Uani d . 1 . . C
C7 0.6197(3) 0.09028(14) 0.7915(2) 0.0204(5) Uani d . 1 . . C
C71 0.6025(3) 0.02970(15) 0.6829(2) 0.0274(5) Uani d . 1 . . C
C72 0.5166(3) 0.06171(15) 0.8553(2) 0.0262(5) Uani d . 1 . . C
C8 0.7960(3) 0.09647(14) 0.9007(2) 0.0218(5) Uani d . 1 . . C
C8a 0.8982(2) 0.13960(13) 0.8532(2) 0.0180(5) Uani d . 1 . . C
H2A 1.4041 0.1920 1.0355 0.026 Uiso d R 1 . . H
H2B 1.3198 0.1513 1.1107 0.026 Uiso d R 1 . . H
H4 0.9261 0.2777 0.6665 0.022 Uiso calc R 1 . . H
H42 1.1927 0.1548 0.6547 0.028 Uiso calc R 1 . . H
H43 1.1818 0.0797 0.4754 0.029 Uiso calc R 1 . . H
H45 0.6945 0.0989 0.2861 0.031 Uiso calc R 1 . . H
H46 0.7077 0.1742 0.4661 0.028 Uiso calc R 1 . . H
H6A 0.4562 0.1701 0.6542 0.028 Uiso calc R 1 . . H
H6B 0.5620 0.2102 0.7981 0.028 Uiso calc R 1 . . H
H71A 0.4889 0.0263 0.6147 0.041 Uiso calc R 1 . . H
H71B 0.6399 -0.0237 0.7234 0.041 Uiso calc R 1 . . H
H61C 0.6678 0.0478 0.6411 0.041 Uiso calc R 1 . . H
H72A 0.5244 0.1010 0.9229 0.039 Uiso calc R 1 . . H
H72B 0.5557 0.0090 0.8979 0.039 Uiso calc R 1 . . H
H72C 0.4038 0.0569 0.7860 0.039 Uiso calc R 1 . . H
H8A 0.8006 0.1255 0.9789 0.026 Uiso calc R 1 . . H
H8B 0.8397 0.0414 0.9302 0.026 Uiso calc R 1 . . H

loop_
_atom_site_aniso_label
_atom_site_aniso_U_11
_atom_site_aniso_U_22
_atom_site_aniso_U_33
_atom_site_aniso_U_12
_atom_site_aniso_U_13
_atom_site_aniso_U_23
O1 0.0158(8) 0.0244(9) 0.0153(7) -0.0017(6) 0.0055(6) 0.0016(6)
C2 0.0157(10) 0.0205(12) 0.0173(11) -0.0036(9) 0.0089(9) -0.0049(8)
N2 0.0141(9) 0.0312(11) 0.0178(9) -0.0032(8) 0.0064(7) -0.0003(7)
C3 0.0186(11) 0.0198(12) 0.0187(11) -0.0027(9) 0.0100(9) -0.0031(8)
C31 0.0209(12) 0.0236(13) 0.0159(11) 0.0016(10) 0.0088(9) 0.0005(9)
N31 0.0282(11) 0.0306(12) 0.0294(11) -0.0036(9) 0.0158(9) -0.0002(8)
C4 0.0185(11) 0.0189(12) 0.0182(10) 0.0014(9) 0.0092(9) 0.0001(8)
C41 0.0222(11) 0.0161(12) 0.0194(11) -0.0004(9) 0.0115(9) 0.0027(8)
C42 0.0208(12) 0.0280(14) 0.0220(11) -0.0005(10) 0.0112(9) -0.0004(9)
C43 0.0270(13) 0.0268(14) 0.0266(12) 0.0017(10) 0.0187(10) 0.0004(9)
C44 0.0355(13) 0.0200(13) 0.0161(11) -0.0018(10) 0.0141(10) -0.0001(9)
C45 0.0247(13) 0.0296(14) 0.0197(12) -0.0021(10) 0.0076(10) 0.0009(10)
C46 0.0198(12) 0.0278(14) 0.0224(12) 0.0015(10) 0.0094(9) 0.0003(9)
C4a 0.0179(11) 0.0201(12) 0.0187(11) -0.0004(9) 0.0096(9) -0.0006(9)
Cl4 0.0465(4) 0.0318(4) 0.0217(3) 0.0006(3) 0.0190(3) -0.0034(2)
O5 0.0211(8) 0.0252(9) 0.0245(8) 0.0052(7) 0.0092(6) 0.0034(7)
C5 0.0199(11) 0.0196(12) 0.0188(11) 0.0009(9) 0.0091(9) -0.0025(9)
C6 0.0196(12) 0.0261(13) 0.0271(12) 0.0017(10) 0.0124(10) 0.0004(10)
C7 0.0158(11) 0.0228(13) 0.0228(11) -0.0006(9) 0.0092(9) -0.0017(9)
C71 0.0261(13) 0.0273(14) 0.0291(13) -0.0021(10) 0.0133(10) -0.0052(10)
C72 0.0212(12) 0.0276(14) 0.0336(13) -0.0030(10) 0.0160(10) 0.0022(10)
C8 0.0221(12) 0.0270(13) 0.0179(11) 0.0001(10) 0.0107(9) 0.0026(9)
C8a 0.0143(11) 0.0194(12) 0.0200(11) 0.0003(9) 0.0079(8) -0.0034(9)

loop_
_atom_type_symbol
_atom_type_description
_atom_type_scat_dispersion_real
_atom_type_scat_dispersion_imag
_atom_type_scat_source
C C 0.0033 0.0016 'International Tables Vol C Tables 4.2.6.8 and 6.1.1.4'
H H 0.0000 0.0000 'International Tables Vol C Tables 4.2.6.8 and 6.1.1.4'
Cl Cl 0.1484 0.1585 'International Tables Vol C Tables 4.2.6.8 and 6.1.1.4'
N N 0.0061 0.0033 'International Tables Vol C Tables 4.2.6.8 and 6.1.1.4'
O O 0.0106 0.0060 'International Tables Vol C Tables 4.2.6.8 and 6.1.1.4'

loop_
_geom_angle_atom_site_label_1
_geom_angle_atom_site_label_2
_geom_angle_atom_site_label_3
_geom_angle
_geom_angle_publ_flag
C2 O1 C8a 118.21(16) no
N2 C2 C3 128.7(2) no
N2 C2 O1 110.08(18) no
C3 C2 O1 121.18(18) no
C2 N2 H2A 120.1 no
C2 N2 H2B 116.9 no
H2A N2 H2B 116.2 no
C2 C3 C31 118.29(19) no
C2 C3 C4 122.00(19) no
C31 C3 C4 119.70(18) no
N31 C31 C3 177.9(2) y
C3 C4 C4a 107.58(17) no
C3 C4 C41 113.68(17) no
C4a C4 C41 111.60(17) no
C3 C4 H4 107.9 no
C4a C4 H4 107.9 no
C41 C4 H4 107.9 no
C42 C41 C46 118.1(2) no
C42 C41 C4 121.15(19) no
C46 C41 C4 120.76(19) no
C41 C42 C43 121.7(2) no
C41 C42 H42 119.1 no
C43 C42 H42 119.1 no
C44 C43 C42 118.7(2) no
C44 C43 H43 120.7 no
C42 C43 H43 120.7 no
C43 C44 C45 121.3(2) no
C43 C44 Cl4 119.30(18) no
C45 C44 Cl4 119.38(17) no
C44 C45 C46 119.0(2) no
C44 C45 H45 120.5 no
C46 C45 H45 120.5 no
C41 C46 C45 121.2(2) no
C41 C46 H46 119.4 no
C45 C46 H46 119.4 no
C8a C4a C5 117.33(18) no
C8a C4a C4 121.53(19) no
C5 C4a C4 121.00(18) no
O5 C5 C4a 120.49(19) no
O5 C5 C6 121.05(19) no
C4a C5 C6 118.40(19) no
C5 C6 C7 114.16(18) no
C5 C6 H6A 108.7 no
C7 C6 H6A 108.7 no
C5 C6 H6B 108.7 no
C7 C6 H6B 108.7 no
H6A C6 H6B 107.6 no
C6 C7 C72 110.57(18) no
C6 C7 C8 107.67(18) no
C72 C7 C8 108.81(18) no
C6 C7 C71 109.93(18) no
C72 C7 C71 109.01(19) no
C8 C7 C71 110.85(18) no
C7 C71 H71A 109.5 no
C7 C71 H71B 109.5 no
H71A C71 H71B 109.5 no
C7 C71 H61C 109.5 no
H71A C71 H61C 109.5 no
H71B C71 H61C 109.5 no
C7 C72 H72A 109.5 no
C7 C72 H72B 109.5 no
H72A C72 H72B 109.5 no
C7 C72 H72C 109.5 no
H72A C72 H72C 109.5 no
H72B C72 H72C 109.5 no
C8a C8 C7 112.10(18) no
C8a C8 H8A 109.2 no
C7 C8 H8A 109.2 no
C8a C8 H8B 109.2 no
C7 C8 H8B 109.2 no
H8A C8 H8B 107.9 no
C4a C8a O1 122.41(19) no
C4a C8a C8 126.33(19) no
O1 C8a C8 111.26(17) no

loop_
_geom_bond_atom_site_label_1
_geom_bond_atom_site_label_2
_geom_bond_site_symmetry_2
_geom_bond_distance
_geom_bond_publ_flag
O1 C2 . 1.372(3) no
O1 C8a . 1.377(3) no
C2 N2 . 1.339(3) no
C2 C3 . 1.361(3) no
N2 H2A . 0.9199 no
N2 H2B . 0.9199 no
C3 C31 . 1.415(3) y
C3 C4 . 1.511(3) no
C31 N31 . 1.151(3) y
C4 C4a . 1.511(3) no
C4 C41 . 1.538(3) no
C4 H4 . 1.00 no
C41 C42 . 1.384(3) no
C41 C46 . 1.390(3) no
C42 C43 . 1.392(3) no
C42 H42 . 0.95 no
C43 C44 . 1.377(3) no
C43 H43 . 0.95 no
C44 C45 . 1.379(3) no
C44 Cl4 . 1.741(2) no
C45 C46 . 1.392(3) no
C45 H45 . 0.95 no
C46 H46 . 0.95 no
C4a C8a . 1.341(3) no
C4a C5 . 1.462(3) no
O5 C5 . 1.233(3) no
C5 C6 . 1.512(3) no
C6 C7 . 1.523(3) no
C6 H6A . 0.99 no
C6 H6B . 0.99 no
C7 C72 . 1.530(3) no
C7 C8 . 1.533(3) no
C7 C71 . 1.534(3) no
C71 H71A . 0.98 no
C71 H71B . 0.98 no
C71 H61C . 0.98 no
C72 H72A . 0.98 no
C72 H72B . 0.98 no
C72 H72C . 0.98 no
C8 C8a . 1.484(3) no
C8 H8A . 0.99 no
C8 H8B . 0.99 no

loop_
_geom_hbond_atom_site_label_D
_geom_hbond_atom_site_label_H
_geom_hbond_atom_site_label_A
_geom_hbond_site_symmetry_A
_geom_hbond_distance_DH
_geom_hbond_distance_HA
_geom_hbond_distance_DA
_geom_hbond_angle_DHA
_geom_hbond_publ_flag
N2 H2A O5 4_655 0.92 2.00 2.894(3) 165 y
N2 H2B N31 4_555 0.92 2.26 3.118(3) 155 y

loop_
_geom_torsion_atom_site_label_1
_geom_torsion_atom_site_label_2
_geom_torsion_atom_site_label_3
_geom_torsion_atom_site_label_4
_geom_torsion
_geom_torsion_publ_flag
C8a O1 C2 N2 166.43(17) no
C8a O1 C2 C3 -14.7(3) no
N2 C2 C3 C31 -6.3(3) no
O1 C2 C3 C31 175.16(18) no
N2 C2 C3 C4 172.1(2) no
O1 C2 C3 C4 -6.5(3) no
C2 C3 C4 C4a 24.9(3) no
C31 C3 C4 C4a -156.78(19) no
C2 C3 C4 C41 -99.2(2) no
C31 C3 C4 C41 79.1(2) no
C3 C4 C41 C42 -7.9(3) no
C4a C4 C41 C42 -129.8(2) no
C3 C4 C41 C46 172.04(19) no
C4a C4 C41 C46 50.1(3) no
C46 C41 C42 C43 -0.2(3) no
C4 C41 C42 C43 179.8(2) no
C41 C42 C43 C44 0.2(3) no
C42 C43 C44 C45 -0.3(3) no
C42 C43 C44 Cl4 -179.82(17) no
C43 C44 C45 C46 0.4(3) no
Cl4 C44 C45 C46 179.93(17) no
C42 C41 C46 C45 0.3(3) no
C4 C41 C46 C45 -179.7(2) no
C44 C45 C46 C41 -0.4(3) no
C3 C4 C4a C8a -25.6(3) no
C41 C4 C4a C8a 99.8(2) no
C3 C4 C4a C5 149.91(19) no
C41 C4 C4a C5 -84.7(2) no
C8a C4a C5 O5 170.8(2) no
C4 C4a C5 O5 -4.9(3) no
C8a C4a C5 C6 -6.5(3) no
C4 C4a C5 C6 177.79(19) no
O5 C5 C6 C7 155.5(2) no
C4a C5 C6 C7 -27.2(3) no
C5 C6 C7 C72 172.26(18) no
C5 C6 C7 C8 53.5(2) no
C5 C6 C7 C71 -67.3(2) no
C6 C7 C8 C8a -48.3(2) no
C72 C7 C8 C8a -168.19(19) no
C71 C7 C8 C8a 71.9(2) no
C5 C4a C8a O1 -167.68(18) no
C4 C4a C8a O1 8.0(3) no
C5 C4a C8a C8 11.4(3) no
C4 C4a C8a C8 -173.0(2) no
C2 O1 C8a C4a 14.1(3) no
C2 O1 C8a C8 -165.05(18) no
C7 C8 C8a C4a 17.9(3) no
C7 C8 C8a O1 -162.99(17) no

loop_
_cod_related_entry_id
_cod_related_entry_database
_cod_related_entry_code
1 ChemSpider 2019379
